data_2212442
loop_
_publ_author_name
'Tiekink, Edward R. T.'
'Wardell, James L.'
'Welte, William B.'

_publ_section_title
;<i>catena</i>-Poly[[bis(<i>O</i>,<i>O</i>'-diethyl
 dithiophosphato-\k^2^<i>S</i>,<i>S</i>')zinc(II)]-\m-1,2-di-4-pyridylethane-\k^2^<i>N</i>:<i>N</i>']
;
_journal_coeditor_code AT2224
_journal_issue 3
_journal_name_full 'Acta Crystallographica Section E'
_journal_page_first m818
_journal_page_last m820
_journal_paper_doi 10.1107/S1600536807007544
_journal_volume 63
_journal_year 2007
_chemical_formula_iupac '[Zn (C4 H10 O2 P1 S2)2 (C12 H12 N2)]'
_chemical_formula_moiety 'C20 H32 N2 O4 P2 S4 Zn'
_chemical_formula_sum 'C20 H32 N2 O4 P2 S4 Zn'
_chemical_formula_weight 620.03
_chemical_name_systematic
;
catena-Poly[[bis(O,O'-diethyl dithiophosphato-\k^2^S,S')zinc(II)]-\m-1,2-
di-4-pyridylethane-\k^2^N:N']
;
_space_group_IT_number 14
_symmetry_cell_setting monoclinic
_symmetry_space_group_name_Hall '-P 2ybc'
_symmetry_space_group_name_H-M 'P 1 21/c 1'
_atom_sites_solution_hydrogens geom
_atom_sites_solution_primary direct
_atom_sites_solution_secondary difmap
_audit_creation_method SHELXL-97
_cell_angle_alpha 90
_cell_angle_beta 103.5990(10)
_cell_angle_gamma 90
_cell_formula_units_Z 4
_cell_length_a 11.6895(2)
_cell_length_b 16.9503(4)
_cell_length_c 14.6979(3)
_cell_measurement_reflns_used 6612
_cell_measurement_temperature 120(2)
_cell_measurement_theta_max 27.5
_cell_measurement_theta_min 1.0
_cell_volume 2830.61(10)
_computing_cell_refinement 'DENZO (Otwinowski & Minor, 1997) and COLLECT'
_computing_data_collection 'COLLECT (Hooft, 1998)'
_computing_data_reduction 'DENZO and COLLECT'
_computing_molecular_graphics 'DIAMOND (Brandenburg, 2006) and ORTEPII (Johnson, 1976)'
_computing_publication_material SHELXL97
_computing_structure_refinement 'SHELXL97 (Sheldrick, 1997)'
_computing_structure_solution 'PATTY in DIRDIF92 (Beurskens <i>et al.</i>,  1992)'
_diffrn_ambient_temperature 120(2)
_diffrn_detector_area_resol_mean 9.091
_diffrn_measured_fraction_theta_full 1.000
_diffrn_measured_fraction_theta_max 1.00
_diffrn_measurement_device_type 'Bruker-Nonius 95mm CCD camera on \k-goniostat'
_diffrn_measurement_method '\f and \w'
_diffrn_radiation_monochromator graphite
_diffrn_radiation_source 'Bruker-Nonius FR591 rotating anode'
_diffrn_radiation_type MoK\a
_diffrn_radiation_wavelength 0.71069
_diffrn_reflns_av_R_equivalents 0.043
_diffrn_reflns_av_sigmaI/netI 0.032
_diffrn_reflns_limit_h_max 13
_diffrn_reflns_limit_h_min -14
_diffrn_reflns_limit_k_max 21
_diffrn_reflns_limit_k_min -20
_diffrn_reflns_limit_l_max 18
_diffrn_reflns_limit_l_min -18
_diffrn_reflns_number 41164
_diffrn_reflns_theta_full 27.0
_diffrn_reflns_theta_max 27.0
_diffrn_reflns_theta_min 1.9
_diffrn_standards_decay_% 0
_diffrn_standards_number 0
_exptl_absorpt_coefficient_mu 1.304
_exptl_absorpt_correction_T_max 1
_exptl_absorpt_correction_T_min 0.829
_exptl_absorpt_correction_type multi-scan
_exptl_absorpt_process_details '(SADABS; Sheldrick, 2003)'
_exptl_crystal_colour colourless
_exptl_crystal_density_diffrn 1.455
_exptl_crystal_density_method 'not measured'
_exptl_crystal_description block
_exptl_crystal_F_000 1288
_exptl_crystal_size_max 0.25
_exptl_crystal_size_mid 0.25
_exptl_crystal_size_min 0.20
_refine_diff_density_max 1.00
_refine_diff_density_min -1.27
_refine_ls_extinction_method none
_refine_ls_goodness_of_fit_ref 1.10
_refine_ls_hydrogen_treatment constr
_refine_ls_matrix_type full
_refine_ls_number_parameters 307
_refine_ls_number_reflns 6173
_refine_ls_number_restraints 9
_refine_ls_restrained_S_all 1.11
_refine_ls_R_factor_all 0.063
_refine_ls_R_factor_gt 0.042
_refine_ls_shift/su_max 0.001
_refine_ls_shift/su_mean 0.000
_refine_ls_structure_factor_coef Fsqd
_refine_ls_weighting_details 'calc w=1/[\s^2^(Fo^2^)+(0.0866P)^2^+1.3066P] where P=(Fo^2^+2Fc^2^)/3'
_refine_ls_weighting_scheme calc
_refine_ls_wR_factor_gt 0.117
_refine_ls_wR_factor_ref 0.142
_reflns_number_gt 4828
_reflns_number_total 6173
_reflns_threshold_expression I>2\s(I)
_cod_data_source_file at2224.cif
_cod_data_source_block I
_cod_original_cell_volume 2830.60(10)
_cod_original_sg_symbol_H-M 'P 21/c'
_cod_database_code 2212442
_cod_database_fobs_code 2212442

loop_
_symmetry_equiv_pos_as_xyz
'x, y, z'
'-x, y+1/2, -z+1/2'
'-x, -y, -z'
'x, -y-1/2, z-1/2'

loop_
_atom_site_type_symbol
_atom_site_label
_atom_site_fract_x
_atom_site_fract_y
_atom_site_fract_z
_atom_site_U_iso_or_equiv
_atom_site_adp_type
_atom_site_calc_flag
_atom_site_refinement_flags
_atom_site_occupancy
_atom_site_disorder_assembly
_atom_site_disorder_group
Zn Zn 0.20747(3) 0.19424(2) 0.27185(2) 0.02651(13) Uani d . 1 A .
S S1 0.03650(7) 0.12678(5) 0.27755(5) 0.0330(2) Uani d . 1 . .
S S2 -0.22485(8) 0.09117(5) 0.13540(6) 0.0393(2) Uani d . 1 . .
S S3 0.32373(9) 0.24764(5) 0.40808(6) 0.0388(2) Uani d . 1 . .
S S4 0.32107(11) 0.05103(6) 0.41255(7) 0.0522(3) Uani d . 1 . .
P P1 -0.07909(7) 0.15089(5) 0.15571(6) 0.0293(2) Uani d . 1 . .
O O1 -0.0056(2) 0.13769(14) 0.07833(15) 0.0347(5) Uani d . 1 . .
O O2 -0.1019(2) 0.24322(13) 0.14423(17) 0.0362(5) Uani d . 1 . .
O O3 0.4127(2) 0.15756(17) 0.57328(18) 0.0466(6) Uani d . 1 . .
N N1 0.2989(2) 0.13575(15) 0.18959(17) 0.0268(5) Uani d . 1 . .
N N2 0.1731(2) 0.29633(14) 0.19270(17) 0.0263(5) Uani d . 1 . .
C C1 -0.0597(4) 0.1493(3) -0.0199(3) 0.0517(10) Uani d . 1 . .
H H1A -0.0652 0.2063 -0.0349 0.062 Uiso calc R 1 . .
H H1B -0.1401 0.1268 -0.0353 0.062 Uiso calc R 1 . .
C C2 0.0156(5) 0.1085(4) -0.0748(3) 0.0812(17) Uani d . 1 . .
H H2A -0.0188 0.1154 -0.1419 0.122 Uiso calc R 1 . .
H H2B 0.0200 0.0521 -0.0596 0.122 Uiso calc R 1 . .
H H2C 0.0949 0.1312 -0.0590 0.122 Uiso calc R 1 . .
C C3 -0.1762(4) 0.2814(2) 0.1971(4) 0.0571(12) Uani d . 1 . .
H H3A -0.1419 0.2753 0.2650 0.069 Uiso calc R 1 . .
H H3B -0.2554 0.2569 0.1822 0.069 Uiso calc R 1 . .
C C4 -0.1854(4) 0.3668(2) 0.1715(3) 0.0528(10) Uani d . 1 . .
H H4A -0.2354 0.3937 0.2067 0.079 Uiso calc R 1 . .
H H4B -0.2200 0.3723 0.1043 0.079 Uiso calc R 1 . .
H H4C -0.1068 0.3906 0.1866 0.079 Uiso calc R 1 . .
C C5 0.4511(4) 0.0905(3) 0.6350(3) 0.0589(11) Uani d . 1 A .
H H5A 0.5131 0.0610 0.6137 0.071 Uiso calc R 1 . .
H H5B 0.3840 0.0545 0.6332 0.071 Uiso calc R 1 . .
C C6 0.4982(4) 0.1195(3) 0.7326(3) 0.0708(15) Uani d . 1 . .
H H6A 0.5244 0.0745 0.7742 0.106 Uiso calc R 1 A .
H H6B 0.4362 0.1481 0.7537 0.106 Uiso calc R 1 . .
H H6C 0.5648 0.1549 0.7341 0.106 Uiso calc R 1 . .
P P2 0.39999(9) 0.14657(6) 0.46451(7) 0.0436(3) Uani d PD 0.662(9) A 1
O O4 0.5421(3) 0.1528(2) 0.4746(3) 0.0408(13) Uani d PD 0.662(9) A 1
C C7 0.5930(5) 0.1253(4) 0.3991(4) 0.057(2) Uani d PD 0.662(9) A 1
H H7A 0.5317 0.1241 0.3398 0.069 Uiso calc PR 0.662(9) A 1
H H7B 0.6237 0.0710 0.4127 0.069 Uiso calc PR 0.662(9) A 1
C C8 0.6886(5) 0.1779(4) 0.3894(5) 0.109(2) Uani d PD 0.662(9) A 1
H H8A 0.7223 0.1594 0.3382 0.163 Uiso calc PR 0.662(9) A 1
H H8B 0.7496 0.1783 0.4479 0.163 Uiso calc PR 0.662(9) A 1
H H8C 0.6577 0.2315 0.3755 0.163 Uiso calc PR 0.662(9) A 1
P P22 0.39999(9) 0.14657(6) 0.46451(7) 0.0436(3) Uani d PD 0.338(9) A 2
O O24 0.5095(6) 0.1304(5) 0.4224(6) 0.047(3) Uiso d PD 0.338(9) A 2
C C27 0.5977(9) 0.1927(7) 0.4438(9) 0.067(4) Uiso d PD 0.338(9) A 2
H H27A 0.5603 0.2448 0.4268 0.081 Uiso calc PR 0.338(9) A 2
H H27B 0.6349 0.1930 0.5117 0.081 Uiso calc PR 0.338(9) A 2
C C28 0.6886(5) 0.1779(4) 0.3894(5) 0.109(2) Uani d PD 0.338(9) A 2
H H28A 0.7504 0.2181 0.4052 0.163 Uiso calc PR 0.338(9) A 2
H H28B 0.6518 0.1805 0.3222 0.163 Uiso calc PR 0.338(9) A 2
H H28C 0.7231 0.1255 0.4049 0.163 Uiso calc PR 0.338(9) A 2
C C9 0.3959(3) 0.1690(2) 0.1721(3) 0.0395(8) Uani d . 1 A .
H H9 0.4247 0.2165 0.2038 0.047 Uiso calc R 1 . .
C C10 0.4552(3) 0.1374(2) 0.1106(3) 0.0412(8) Uani d . 1 . .
H H10 0.5258 0.1615 0.1031 0.049 Uiso calc R 1 A .
C C11 0.4139(3) 0.0725(2) 0.0606(2) 0.0369(8) Uani d . 1 A .
C C12 0.3157(3) 0.0362(2) 0.0806(3) 0.0478(10) Uani d . 1 . .
H H12 0.2863 -0.0115 0.0500 0.057 Uiso calc R 1 A .
C C13 0.2607(3) 0.0698(2) 0.1452(2) 0.0377(8) Uani d . 1 A .
H H13 0.1936 0.0445 0.1578 0.045 Uiso calc R 1 . .
C C14 0.4725(3) 0.0394(2) -0.0142(2) 0.0407(8) Uani d . 1 . .
H H14A 0.4129 0.0341 -0.0741 0.049 Uiso calc R 1 A .
H H14B 0.5336 0.0767 -0.0241 0.049 Uiso calc R 1 . .
C C15 0.1647(3) 0.36711(19) 0.2319(2) 0.0324(7) Uani d . 1 A .
H H15 0.1827 0.3707 0.2983 0.039 Uiso calc R 1 . .
C C16 0.1316(3) 0.43427(19) 0.1806(2) 0.0361(7) Uani d . 1 . .
H H16 0.1261 0.4829 0.2113 0.043 Uiso calc R 1 A .
C C17 0.1059(3) 0.43093(19) 0.0834(2) 0.0333(7) Uani d . 1 A .
C C18 0.1170(3) 0.35852(19) 0.0433(2) 0.0338(7) Uani d . 1 . .
H H18 0.1017 0.3538 -0.0229 0.041 Uiso calc R 1 A .
C C19 0.1501(3) 0.29310(18) 0.0989(2) 0.0302(7) Uani d . 1 A .
H H19 0.1569 0.2439 0.0698 0.036 Uiso calc R 1 . .
C C20 0.0656(3) 0.50259(19) 0.0234(3) 0.0399(8) Uani d . 1 . .
H H20A 0.1112 0.5068 -0.0253 0.048 Uiso calc R 1 A .
H H20B 0.0808 0.5507 0.0627 0.048 Uiso calc R 1 . .

loop_
_atom_site_aniso_label
_atom_site_aniso_U_11
_atom_site_aniso_U_22
_atom_site_aniso_U_33
_atom_site_aniso_U_12
_atom_site_aniso_U_13
_atom_site_aniso_U_23
Zn 0.0355(2) 0.0271(2) 0.0220(2) 0.00067(14) 0.01688(15) -0.00188(13)
S1 0.0391(4) 0.0375(4) 0.0258(4) -0.0057(3) 0.0145(3) 0.0035(3)
S2 0.0375(5) 0.0428(5) 0.0396(5) -0.0072(4) 0.0135(4) -0.0051(4)
S3 0.0566(6) 0.0371(5) 0.0222(4) 0.0061(4) 0.0082(4) -0.0010(3)
S4 0.0826(8) 0.0403(5) 0.0395(5) 0.0165(5) 0.0262(5) 0.0029(4)
P1 0.0357(4) 0.0305(4) 0.0262(4) -0.0003(3) 0.0163(3) -0.0015(3)
O1 0.0380(12) 0.0469(14) 0.0230(11) 0.0018(10) 0.0147(9) -0.0022(10)
O2 0.0428(13) 0.0325(12) 0.0406(13) 0.0044(10) 0.0243(11) 0.0069(10)
O3 0.0436(14) 0.0600(17) 0.0353(14) 0.0048(12) 0.0074(11) 0.0085(12)
N1 0.0291(13) 0.0338(14) 0.0204(12) 0.0043(11) 0.0117(10) -0.0019(11)
N2 0.0338(14) 0.0257(13) 0.0238(13) -0.0004(10) 0.0153(11) -0.0012(10)
C1 0.050(2) 0.082(3) 0.0254(18) -0.003(2) 0.0140(16) -0.0022(18)
C2 0.081(3) 0.134(5) 0.034(2) 0.010(3) 0.026(2) -0.024(3)
C3 0.074(3) 0.0337(19) 0.083(3) 0.004(2) 0.057(3) -0.002(2)
C4 0.059(2) 0.038(2) 0.067(3) 0.0092(18) 0.027(2) 0.0043(19)
C5 0.057(3) 0.063(3) 0.057(3) 0.017(2) 0.015(2) 0.019(2)
C6 0.066(3) 0.104(4) 0.045(2) 0.034(3) 0.019(2) 0.030(3)
P2 0.0482(6) 0.0490(6) 0.0410(5) 0.0148(4) 0.0257(4) 0.0104(4)
O4 0.034(2) 0.057(3) 0.035(2) -0.0022(17) 0.0145(17) -0.0093(19)
C7 0.045(4) 0.081(5) 0.054(4) -0.010(3) 0.030(3) -0.020(3)
C8 0.068(4) 0.164(7) 0.111(5) -0.029(4) 0.055(4) -0.015(5)
P22 0.0482(6) 0.0490(6) 0.0410(5) 0.0148(4) 0.0257(4) 0.0104(4)
C28 0.068(4) 0.164(7) 0.111(5) -0.029(4) 0.055(4) -0.015(5)
C9 0.0382(19) 0.0454(19) 0.0382(19) -0.0023(16) 0.0157(15) -0.0122(16)
C10 0.0310(17) 0.058(2) 0.039(2) -0.0016(16) 0.0167(15) -0.0103(17)
C11 0.0301(16) 0.049(2) 0.0333(17) 0.0065(15) 0.0121(13) -0.0052(15)
C12 0.0390(19) 0.050(2) 0.060(2) -0.0027(17) 0.0230(17) -0.0300(19)
C13 0.0323(17) 0.0388(18) 0.047(2) -0.0004(14) 0.0199(15) -0.0124(16)
C14 0.043(2) 0.047(2) 0.0345(18) 0.0038(16) 0.0134(15) 0.0007(15)
C15 0.0429(18) 0.0309(16) 0.0283(16) 0.0003(14) 0.0183(14) -0.0055(13)
C16 0.048(2) 0.0256(16) 0.0391(18) 0.0011(14) 0.0205(15) -0.0053(14)
C17 0.0430(18) 0.0261(15) 0.0379(18) -0.0003(14) 0.0237(15) 0.0047(14)
C18 0.049(2) 0.0311(16) 0.0271(16) 0.0013(14) 0.0210(15) 0.0019(13)
C19 0.0447(18) 0.0249(15) 0.0261(16) 0.0005(13) 0.0185(14) -0.0013(12)
C20 0.059(2) 0.0260(16) 0.043(2) 0.0023(16) 0.0290(17) 0.0068(14)

loop_
_atom_type_symbol
_atom_type_description
_atom_type_scat_dispersion_real
_atom_type_scat_dispersion_imag
_atom_type_scat_source
C C 0.0033 0.0016 'International Tables Vol C Tables 4.2.6.8 and 6.1.1.4'
H H 0.0000 0.0000 'International Tables Vol C Tables 4.2.6.8 and 6.1.1.4'
N N 0.0061 0.0033 'International Tables Vol C Tables 4.2.6.8 and 6.1.1.4'
O O 0.0106 0.0060 'International Tables Vol C Tables 4.2.6.8 and 6.1.1.4'
P P 0.1023 0.0942 'International Tables Vol C Tables 4.2.6.8 and 6.1.1.4'
S S 0.1246 0.1234 'International Tables Vol C Tables 4.2.6.8 and 6.1.1.4'
Zn Zn 0.2839 1.4301 'International Tables Vol C Tables 4.2.6.8 and 6.1.1.4'

loop_
_geom_angle_atom_site_label_1
_geom_angle_atom_site_label_2
_geom_angle_atom_site_label_3
_geom_angle_site_symmetry_1
_geom_angle_site_symmetry_3
_geom_angle
_geom_angle_publ_flag
S1 Zn S3 . . 119.67(3) y
S1 Zn N1 . . 110.85(8) y
S1 Zn N2 . . 112.14(8) y
S3 Zn N1 . . 114.64(8) y
S3 Zn N2 . . 98.95(7) y
N1 Zn N2 . . 97.59(10) y
Zn S1 P1 . . 105.73(4) ?
P2 S3 Zn . . 97.81(5) ?
O1 P1 O2 . . 99.63(12) ?
O1 P1 S2 . . 114.67(10) ?
O2 P1 S2 . . 112.18(10) ?
O1 P1 S1 . . 104.14(10) ?
O2 P1 S1 . . 110.76(10) ?
S2 P1 S1 . . 114.28(5) ?
C1 O1 P1 . . 120.7(2) ?
C3 O2 P1 . . 119.3(2) ?
C5 O3 P22 . . 118.7(3) ?
C5 O3 P2 . . 118.7(3) ?
C13 N1 C9 . . 117.6(3) ?
C13 N1 Zn . . 122.7(2) ?
C9 N1 Zn . . 119.4(2) ?
C19 N2 C15 . . 117.4(3) ?
C19 N2 Zn . . 120.6(2) ?
C15 N2 Zn . . 121.9(2) ?
O1 C1 C2 . . 107.5(4) ?
O1 C1 H1A . . 110.2 ?
C2 C1 H1A . . 110.2 ?
O1 C1 H1B . . 110.2 ?
C2 C1 H1B . . 110.2 ?
H1A C1 H1B . . 108.5 ?
C1 C2 H2A . . 109.5 ?
C1 C2 H2B . . 109.5 ?
H2A C2 H2B . . 109.5 ?
C1 C2 H2C . . 109.5 ?
H2A C2 H2C . . 109.5 ?
H2B C2 H2C . . 109.5 ?
O2 C3 C4 . . 108.3(3) ?
O2 C3 H3A . . 110.0 ?
C4 C3 H3A . . 110.0 ?
O2 C3 H3B . . 110.0 ?
C4 C3 H3B . . 110.0 ?
H3A C3 H3B . . 108.4 ?
C3 C4 H4A . . 109.5 ?
C3 C4 H4B . . 109.5 ?
H4A C4 H4B . . 109.5 ?
C3 C4 H4C . . 109.5 ?
H4A C4 H4C . . 109.5 ?
H4B C4 H4C . . 109.5 ?
O3 C5 C6 . . 109.4(4) ?
O3 C5 H5A . . 109.8 ?
C6 C5 H5A . . 109.8 ?
O3 C5 H5B . . 109.8 ?
C6 C5 H5B . . 109.8 ?
H5A C5 H5B . . 108.2 ?
C5 C6 H6A . . 109.5 ?
C5 C6 H6B . . 109.5 ?
H6A C6 H6B . . 109.5 ?
C5 C6 H6C . . 109.5 ?
H6A C6 H6C . . 109.5 ?
H6B C6 H6C . . 109.5 ?
O3 P2 O4 . . 92.76(17) ?
O3 P2 S4 . . 114.93(12) ?
O4 P2 S4 . . 118.09(15) ?
O3 P2 S3 . . 104.07(11) ?
O4 P2 S3 . . 108.87(16) ?
S4 P2 S3 . . 115.21(7) ?
C7 O4 P2 . . 119.9(3) ?
O4 C7 C8 . . 109.7(4) ?
O4 C7 H7A . . 109.7 ?
C8 C7 H7A . . 109.7 ?
O4 C7 H7B . . 109.7 ?
C8 C7 H7B . . 109.7 ?
H7A C7 H7B . . 108.2 ?
C7 C8 H8A . . 109.5 ?
C7 C8 H8B . . 109.5 ?
H8A C8 H8B . . 109.5 ?
C7 C8 H8C . . 109.5 ?
H8A C8 H8C . . 109.5 ?
H8B C8 H8C . . 109.5 ?
O24 P22 O3 . . 121.8(4) ?
O24 P22 S4 . . 93.2(3) ?
O3 P22 S4 . . 114.93(12) ?
O24 P22 S3 . . 107.9(3) ?
O3 P22 S3 . . 104.07(11) ?
S4 P22 S3 . . 115.21(7) ?
P22 O24 C27 . . 112.9(5) ?
C28 C27 O24 . . 108.6(5) ?
C28 C27 H27A . . 110.0 ?
O24 C27 H27A . . 110.0 ?
C28 C27 H27B . . 110.0 ?
O24 C27 H27B . . 110.0 ?
H27A C27 H27B . . 108.4 ?
C27 C28 H28A . . 109.5 ?
C27 C28 H28B . . 109.5 ?
H28A C28 H28B . . 109.5 ?
C27 C28 H28C . . 109.5 ?
H28A C28 H28C . . 109.5 ?
H28B C28 H28C . . 109.5 ?
N1 C9 C10 . . 122.8(3) ?
N1 C9 H9 . . 118.6 ?
C10 C9 H9 . . 118.6 ?
C11 C10 C9 . . 120.4(3) ?
C11 C10 H10 . . 119.8 ?
C9 C10 H10 . . 119.8 ?
C10 C11 C12 . . 116.9(3) ?
C10 C11 C14 . . 121.8(3) ?
C12 C11 C14 . . 121.3(3) ?
C13 C12 C11 . . 120.1(3) ?
C13 C12 H12 . . 120.0 ?
C11 C12 H12 . . 120.0 ?
N1 C13 C12 . . 122.0(3) ?
N1 C13 H13 . . 119.0 ?
C12 C13 H13 . . 119.0 ?
C14 C14 C11 3_655 . 111.2(4) ?
C14 C14 H14A 3_655 . 109.4 ?
C11 C14 H14A . . 109.4 ?
C14 C14 H14B 3_655 . 109.4 ?
C11 C14 H14B . . 109.4 ?
H14A C14 H14B . . 108.0 ?
N2 C15 C16 . . 123.0(3) ?
N2 C15 H15 . . 118.5 ?
C16 C15 H15 . . 118.5 ?
C15 C16 C17 . . 119.8(3) ?
C15 C16 H16 . . 120.1 ?
C17 C16 H16 . . 120.1 ?
C18 C17 C16 . . 117.1(3) ?
C18 C17 C20 . . 120.9(3) ?
C16 C17 C20 . . 122.0(3) ?
C19 C18 C17 . . 120.2(3) ?
C19 C18 H18 . . 119.9 ?
C17 C18 H18 . . 119.9 ?
N2 C19 C18 . . 122.5(3) ?
N2 C19 H19 . . 118.8 ?
C18 C19 H19 . . 118.8 ?
C17 C20 C20 . 3_565 111.0(3) ?
C17 C20 H20A . . 109.4 ?
C20 C20 H20A 3_565 . 109.4 ?
C17 C20 H20B . . 109.4 ?
C20 C20 H20B 3_565 . 109.4 ?
H20A C20 H20B . . 108.0 ?

loop_
_geom_bond_atom_site_label_1
_geom_bond_atom_site_label_2
_geom_bond_site_symmetry_2
_geom_bond_distance
_geom_bond_publ_flag
Zn S1 . 2.3211(9) y
Zn S3 . 2.3228(9) y
Zn N1 . 2.048(2) y
Zn N2 . 2.071(3) y
S1 P1 . 2.0153(12) y
S2 P1 . 1.9437(12) y
S3 P2 . 2.0174(13) y
S4 P2 . 1.9303(16) y
P1 O1 . 1.594(2) ?
P1 O2 . 1.590(2) ?
O1 C1 . 1.447(4) ?
O2 C3 . 1.447(4) ?
O3 C5 . 1.457(5) ?
O3 P22 . 1.581(3) ?
O3 P2 . 1.581(3) ?
N1 C13 . 1.318(4) ?
N1 C9 . 1.345(4) ?
N2 C19 . 1.342(4) ?
N2 C15 . 1.344(4) ?
C1 C2 . 1.497(6) ?
C1 H1A . 0.9900 ?
C1 H1B . 0.9900 ?
C2 H2A . 0.9800 ?
C2 H2B . 0.9800 ?
C2 H2C . 0.9800 ?
C3 C4 . 1.494(5) ?
C3 H3A . 0.9900 ?
C3 H3B . 0.9900 ?
C4 H4A . 0.9800 ?
C4 H4B . 0.9800 ?
C4 H4C . 0.9800 ?
C5 C6 . 1.494(6) ?
C5 H5A . 0.9900 ?
C5 H5B . 0.9900 ?
C6 H6A . 0.9800 ?
C6 H6B . 0.9800 ?
C6 H6C . 0.9800 ?
P2 O4 . 1.636(3) ?
O4 C7 . 1.454(4) ?
C7 C8 . 1.463(4) ?
C7 H7A . 0.9900 ?
C7 H7B . 0.9900 ?
C8 H8A . 0.9800 ?
C8 H8B . 0.9800 ?
C8 H8C . 0.9800 ?
P22 O24 . 1.571(3) ?
O24 C27 . 1.458(4) ?
C27 C28 . 1.493(4) ?
C27 H27A . 0.9900 ?
C27 H27B . 0.9900 ?
C28 H28A . 0.9800 ?
C28 H28B . 0.9800 ?
C28 H28C . 0.9800 ?
C9 C10 . 1.371(5) ?
C9 H9 . 0.9500 ?
C10 C11 . 1.348(5) ?
C10 H10 . 0.9500 ?
C11 C12 . 1.393(5) ?
C11 C14 . 1.532(5) ?
C12 C13 . 1.387(5) ?
C12 H12 . 0.9500 ?
C13 H13 . 0.9500 ?
C14 C14 3_655 1.498(7) ?
C14 H14A . 0.9900 ?
C14 H14B . 0.9900 ?
C15 C16 . 1.370(5) ?
C15 H15 . 0.9500 ?
C16 C17 . 1.390(5) ?
C16 H16 . 0.9500 ?
C17 C18 . 1.381(4) ?
C17 C20 . 1.510(5) ?
C18 C19 . 1.378(4) ?
C18 H18 . 0.9500 ?
C19 H19 . 0.9500 ?
C20 C20 3_565 1.529(8) ?
C20 H20A . 0.9900 ?
C20 H20B . 0.9900 ?

loop_
_geom_hbond_atom_site_label_D
_geom_hbond_atom_site_label_H
_geom_hbond_atom_site_label_A
_geom_hbond_site_symmetry_A
_geom_hbond_distance_DH
_geom_hbond_distance_HA
_geom_hbond_distance_DA
_geom_hbond_angle_DHA
_geom_hbond_publ_flag
C5 H5a S4 3_656 0.99 2.80 3.770(5) 165 y
C18 H18 S1 4_565 0.95 2.87 3.805(3) 168 y

loop_
_geom_torsion_atom_site_label_1
_geom_torsion_atom_site_label_2
_geom_torsion_atom_site_label_3
_geom_torsion_atom_site_label_4
_geom_torsion_site_symmetry_4
_geom_torsion
N1 Zn S1 P1 . -77.86(9)
N2 Zn S1 P1 . 30.06(9)
S3 Zn S1 P1 . 145.21(4)
N1 Zn S3 P22 . -58.80(9)
N2 Zn S3 P22 . -161.47(8)
S1 Zn S3 P22 . 76.60(5)
N1 Zn S3 P2 . -58.80(9)
N2 Zn S3 P2 . -161.47(8)
S1 Zn S3 P2 . 76.60(5)
Zn S1 P1 O1 . 47.05(10)
Zn S1 P1 O2 . -59.21(10)
Zn S1 P1 S2 . 172.92(5)
O2 P1 O1 C1 . -65.8(3)
S2 P1 O1 C1 . 54.2(3)
S1 P1 O1 C1 . 179.8(3)
O1 P1 O2 C3 . 174.8(3)
S2 P1 O2 C3 . 53.0(3)
S1 P1 O2 C3 . -76.0(3)
N2 Zn N1 C13 . -115.6(3)
S3 Zn N1 C13 . 140.9(2)
S1 Zn N1 C13 . 1.6(3)
N2 Zn N1 C9 . 57.7(3)
S3 Zn N1 C9 . -45.8(3)
S1 Zn N1 C9 . 175.0(2)
N1 Zn N2 C19 . 36.4(3)
S3 Zn N2 C19 . 152.9(2)
S1 Zn N2 C19 . -79.8(2)
N1 Zn N2 C15 . -148.3(2)
S3 Zn N2 C15 . -31.8(3)
S1 Zn N2 C15 . 95.5(2)
P1 O1 C1 C2 . -162.1(3)
P1 O2 C3 C4 . -178.5(3)
P22 O3 C5 C6 . 159.7(3)
P2 O3 C5 C6 . 159.7(3)
C5 O3 P2 O4 . -77.7(3)
P22 O3 P2 O4 . 0E1(10)
C5 O3 P2 S4 . 45.1(3)
P22 O3 P2 S4 . 0E1(3)
C5 O3 P2 S3 . 172.1(3)
P22 O3 P2 S3 . 0E1(10)
P22 S4 P2 O3 . 0E1(3)
P22 S4 P2 O4 . 0E1(10)
P22 S4 P2 S3 . 0E1(5)
P22 S3 P2 O3 . 0E1(4)
Zn S3 P2 O3 . -144.39(11)
P22 S3 P2 O4 . 0E1(7)
Zn S3 P2 O4 . 117.67(15)
P22 S3 P2 S4 . 0(14)
Zn S3 P2 S4 . -17.64(7)
O3 P2 O4 C7 . 162.9(4)
S4 P2 O4 C7 . 42.6(5)
S3 P2 O4 C7 . -91.3(4)
P2 O4 C7 C8 . 142.2(5)
C5 O3 P22 O24 . -66.0(5)
P2 O3 P22 O24 . 0E1(10)
C5 O3 P22 S4 . 45.1(3)
P2 O3 P22 S4 . 0E1(3)
C5 O3 P22 S3 . 172.1(3)
P2 O3 P22 S3 . 0E1(10)
P2 S4 P22 O24 . 0E1(10)
P2 S4 P22 O3 . 0E1(3)
P2 S4 P22 S3 . 0E1(5)
P2 S3 P22 O24 . 0E1(7)
Zn S3 P22 O24 . 84.9(4)
P2 S3 P22 O3 . 0E1(4)
Zn S3 P22 O3 . -144.39(11)
P2 S3 P22 S4 . 0(14)
Zn S3 P22 S4 . -17.64(7)
O3 P22 O24 C27 . -59.0(9)
S4 P22 O24 C27 . 178.9(8)
S3 P22 O24 C27 . 61.1(9)
P22 O24 C27 C28 . -171.7(8)
C13 N1 C9 C10 . 0.3(5)
Zn N1 C9 C10 . -173.4(3)
N1 C9 C10 C11 . 3.4(6)
C9 C10 C11 C12 . -5.3(6)
C9 C10 C11 C14 . 175.2(3)
C10 C11 C12 C13 . 3.9(6)
C14 C11 C12 C13 . -176.6(3)
C9 N1 C13 C12 . -1.8(5)
Zn N1 C13 C12 . 171.7(3)
C11 C12 C13 N1 . -0.3(6)
C10 C11 C14 C14 3_655 113.1(5)
C12 C11 C14 C14 3_655 -66.4(5)
C19 N2 C15 C16 . 1.6(5)
Zn N2 C15 C16 . -173.8(3)
N2 C15 C16 C17 . -0.6(5)
C15 C16 C17 C18 . -0.8(5)
C15 C16 C17 C20 . 178.3(3)
C16 C17 C18 C19 . 1.2(5)
C20 C17 C18 C19 . -177.9(3)
C15 N2 C19 C18 . -1.2(5)
Zn N2 C19 C18 . 174.3(3)
C17 C18 C19 N2 . -0.2(5)
C18 C17 C20 C20 3_565 72.4(5)
C16 C17 C20 C20 3_565 -106.6(4)
